data_2015596
loop_
_publ_author_name
'Cruz, Silvia'
'Quiroga, Jairo'
'Torre, Jos\'e M. de la'
'Cobo, Justo'
'Low, John N.'
'Glidewell, Christopher'

_publ_section_title
;3-[5-(4-Bromophenyl)-1<i>H</i>-pyrazol-3-ylamino]-5,5-dimethylcyclohex-2-en-1-one--(<i>Z</i>)-3-(4-bromophenyl)-3-chloroacrylonitrile
 (2/1): a stoichiometric cocrystal of a reaction product with one of its early
 precursors
;
_journal_coeditor_code FA3037
_journal_issue 10
_journal_name_full 'Acta Crystallographica Section C'
_journal_page_first o608
_journal_page_last o611
_journal_paper_doi 10.1107/S0108270106033968
_journal_volume 62
_journal_year 2006
_chemical_formula_iupac '2C17 H18 Br N3 O , C9 H5 Br Cl N'
_chemical_formula_moiety '2C17 H18 Br N3 O , C9 H5 Br Cl N'
_chemical_formula_sum 'C43 H41 Br3 Cl N7 O2'
_chemical_formula_weight 963.01
_chemical_name_systematic
;
3-[5-(4-Bromophenyl)-1H-pyrazol-3-ylamino]-5,5-dimethylcyclohex-
2-en-1-one--(Z)-3-(4-bromophenyl)-3-chloroacrylonitrile (2:1)
;
_space_group_IT_number 15
_symmetry_cell_setting monoclinic
_symmetry_space_group_name_Hall '-C 2yc'
_symmetry_space_group_name_H-M 'C 1 2/c 1'
_atom_sites_solution_hydrogens geom
_atom_sites_solution_primary direct
_atom_sites_solution_secondary difmap
_cell_angle_alpha 90.00
_cell_angle_beta 93.050(2)
_cell_angle_gamma 90.00
_cell_formula_units_Z 8
_cell_length_a 13.4390(4)
_cell_length_b 13.8680(4)
_cell_length_c 46.1620(15)
_cell_measurement_reflns_used 9729
_cell_measurement_temperature 293(2)
_cell_measurement_theta_max 27.50
_cell_measurement_theta_min 2.70
_cell_volume 8591.1(5)
_computing_cell_refinement 'DENZO (Otwinowski & Minor, 1997) and COLLECT'
_computing_data_collection 'COLLECT (Nonius, 1999)'
_computing_data_reduction 'DENZO and COLLECT'
_computing_molecular_graphics 'PLATON (Spek, 2003)'
_computing_publication_material 'SHELXL97 and PRPKAPPA (Ferguson, 1999)'
_computing_structure_refinement 'OSCAIL (McArdle, 2003) and SHELXL97 (Sheldrick, 1997)'
_computing_structure_solution 'SIR2004 (Burla <i>et al.</i>,  2005)'
_diffrn_ambient_temperature 293(2)
_diffrn_detector_area_resol_mean 9.091
_diffrn_measured_fraction_theta_full 0.984
_diffrn_measured_fraction_theta_max 0.984
_diffrn_measurement_device_type 'Bruker Nonius KappaCCD area-detector'
_diffrn_measurement_method '\f and \w'
_diffrn_radiation_monochromator graphite
_diffrn_radiation_source 'Bruker-Nonius FR591 rotating anode'
_diffrn_radiation_type 'Mo K\a'
_diffrn_radiation_wavelength 0.71073
_diffrn_reflns_av_R_equivalents 0.0374
_diffrn_reflns_av_sigmaI/netI 0.0395
_diffrn_reflns_limit_h_max 17
_diffrn_reflns_limit_h_min -17
_diffrn_reflns_limit_k_max 17
_diffrn_reflns_limit_k_min -17
_diffrn_reflns_limit_l_max 59
_diffrn_reflns_limit_l_min -59
_diffrn_reflns_number 49869
_diffrn_reflns_theta_full 27.50
_diffrn_reflns_theta_max 27.50
_diffrn_reflns_theta_min 2.70
_diffrn_standards_decay_% 0
_exptl_absorpt_coefficient_mu 2.924
_exptl_absorpt_correction_T_max 0.557
_exptl_absorpt_correction_T_min 0.338
_exptl_absorpt_correction_type multi-scan
_exptl_absorpt_process_details '(SADABS; Sheldrick, 2003)'
_exptl_crystal_colour colourless
_exptl_crystal_density_diffrn 1.489
_exptl_crystal_density_method 'not measured'
_exptl_crystal_description block
_exptl_crystal_F_000 3888
_exptl_crystal_size_max 0.44
_exptl_crystal_size_mid 0.26
_exptl_crystal_size_min 0.20
_refine_diff_density_max 0.618
_refine_diff_density_min -0.726
_refine_ls_extinction_method none
_refine_ls_goodness_of_fit_ref 1.027
_refine_ls_hydrogen_treatment constr
_refine_ls_matrix_type full
_refine_ls_number_parameters 505
_refine_ls_number_reflns 9729
_refine_ls_number_restraints 0
_refine_ls_restrained_S_all 1.027
_refine_ls_R_factor_all 0.0984
_refine_ls_R_factor_gt 0.0512
_refine_ls_shift/su_max 0.002
_refine_ls_shift/su_mean 0.000
_refine_ls_structure_factor_coef Fsqd
_refine_ls_weighting_details 'w = 1/[\s^2^(Fo^2^)+(0.0539P)^2^+16.273P] where P=(Fo^2^+2Fc^2^)/3'
_refine_ls_weighting_scheme calc
_refine_ls_wR_factor_gt 0.1165
_refine_ls_wR_factor_ref 0.1364
_reflns_number_gt 5997
_reflns_number_total 9729
_reflns_threshold_expression I>2\s(I)
_cod_data_source_file fa3037.cif
_cod_data_source_block I
_cod_original_sg_symbol_H-M 'C 2/c'
_cod_database_code 2015596
_cod_database_fobs_code 2015596

loop_
_symmetry_equiv_pos_as_xyz
'x, y, z'
'-x, y, -z+1/2'
'-x, -y, -z'
'x, -y, z+1/2'
'x+1/2, y+1/2, z'
'-x+1/2, y+1/2, -z+1/2'
'-x+1/2, -y+1/2, -z'
'x+1/2, -y+1/2, z+1/2'

loop_
_atom_site_type_symbol
_atom_site_label
_atom_site_fract_x
_atom_site_fract_y
_atom_site_fract_z
_atom_site_U_iso_or_equiv
_atom_site_adp_type
_atom_site_calc_flag
_atom_site_refinement_flags
_atom_site_occupancy
N N11 0.72058(18) 0.53668(18) 0.59783(5) 0.0402(6) Uani d . 1
N N12 0.70276(18) 0.49426(18) 0.62347(5) 0.0399(6) Uani d . 1
C C13 0.6575(2) 0.4121(2) 0.61591(6) 0.0347(6) Uani d . 1
N N13 0.63325(18) 0.35040(18) 0.63842(5) 0.0394(6) Uani d . 1
C C131 0.5517(2) 0.2931(2) 0.63988(6) 0.0366(7) Uani d . 1
C C132 0.4808(2) 0.2803(2) 0.61823(7) 0.0432(7) Uani d . 1
C C133 0.3947(2) 0.2219(2) 0.62222(7) 0.0439(7) Uani d . 1
O O13 0.32996(17) 0.20842(18) 0.60233(5) 0.0572(6) Uani d . 1
C C134 0.3813(3) 0.1789(3) 0.65180(7) 0.0520(9) Uani d . 1
C C135 0.4790(2) 0.1561(2) 0.66871(7) 0.0443(8) Uani d . 1
C C137 0.4584(3) 0.1280(3) 0.69996(8) 0.0599(10) Uani d . 1
C C138 0.5322(3) 0.0741(3) 0.65425(9) 0.0646(10) Uani d . 1
C C136 0.5430(2) 0.2473(2) 0.66919(6) 0.0443(7) Uani d . 1
C C14 0.6459(2) 0.4020(2) 0.58578(6) 0.0389(7) Uani d . 1
C C15 0.6880(2) 0.4832(2) 0.57472(6) 0.0374(7) Uani d . 1
C C151 0.6956(2) 0.5150(2) 0.54449(6) 0.0410(7) Uani d . 1
C C152 0.7595(3) 0.5882(3) 0.53719(8) 0.0586(10) Uani d . 1
C C153 0.7594(3) 0.6211(3) 0.50869(8) 0.0647(11) Uani d . 1
C C154 0.6951(3) 0.5813(3) 0.48807(7) 0.0559(9) Uani d . 1
Br Br14 0.68478(4) 0.63626(4) 0.450228(8) 0.08209(17) Uani d . 1
C C155 0.6340(3) 0.5069(3) 0.49457(8) 0.0625(10) Uani d . 1
C C156 0.6346(3) 0.4740(3) 0.52291(7) 0.0562(9) Uani d . 1
N N21 0.44637(17) 0.73043(17) 0.68758(5) 0.0349(5) Uani d . 1
N N22 0.46885(18) 0.68138(17) 0.71252(5) 0.0353(5) Uani d . 1
C C23 0.5588(2) 0.6451(2) 0.70864(6) 0.0326(6) Uani d . 1
N N23 0.60783(18) 0.59969(17) 0.73254(5) 0.0375(6) Uani d . 1
C C231 0.6742(2) 0.5272(2) 0.73191(6) 0.0344(6) Uani d . 1
C C232 0.6928(2) 0.4753(2) 0.70766(6) 0.0374(7) Uani d . 1
C C233 0.7644(2) 0.4010(2) 0.70837(6) 0.0348(6) Uani d . 1
O O23 0.77738(15) 0.34844(16) 0.68687(4) 0.0429(5) Uani d . 1
C C234 0.8283(3) 0.3860(2) 0.73582(7) 0.0462(8) Uani d . 1
C C235 0.7736(3) 0.4074(2) 0.76312(6) 0.0441(8) Uani d . 1
C C237 0.8476(4) 0.4040(3) 0.78961(8) 0.0751(13) Uani d . 1
C C238 0.6926(3) 0.3335(3) 0.76674(9) 0.0700(11) Uani d . 1
C C236 0.7288(3) 0.5079(2) 0.76053(6) 0.0431(7) Uani d . 1
C C24 0.5928(2) 0.6678(2) 0.68149(6) 0.0355(7) Uani d . 1
C C25 0.5192(2) 0.7248(2) 0.66861(6) 0.0323(6) Uani d . 1
C C251 0.5172(2) 0.7812(2) 0.64170(6) 0.0354(6) Uani d . 1
C C252 0.4317(2) 0.8246(2) 0.62995(7) 0.0449(8) Uani d . 1
C C253 0.4336(3) 0.8819(3) 0.60555(7) 0.0532(9) Uani d . 1
C C254 0.5217(3) 0.8975(3) 0.59299(7) 0.0527(9) Uani d . 1
Br Br24 0.52528(4) 0.97913(4) 0.560088(10) 0.0937(2) Uani d . 1
C C255 0.6072(3) 0.8546(3) 0.60370(8) 0.0715(12) Uani d . 1
C C256 0.6046(3) 0.7971(3) 0.62803(8) 0.0595(10) Uani d . 1
C C31 0.3846(3) 0.6492(3) 0.57618(8) 0.0546(9) Uani d . 1
C C32 0.4804(3) 0.6534(3) 0.56680(9) 0.0639(10) Uani d . 1
C C33 0.5015(3) 0.7011(3) 0.54151(10) 0.0712(11) Uani d . 1
C C34 0.4260(3) 0.7464(3) 0.52568(9) 0.0708(11) Uani d . 1
Br Br3 0.45317(5) 0.80922(5) 0.490599(13) 0.1110(2) Uani d . 1
C C35 0.3310(4) 0.7464(4) 0.53497(11) 0.0900(15) Uani d . 1
C C36 0.3106(3) 0.6965(4) 0.56010(10) 0.0831(14) Uani d . 1
C C37 0.3646(3) 0.5981(3) 0.60357(9) 0.0644(10) Uani d . 1
Cl Cl31 0.24768(11) 0.61343(18) 0.61582(4) 0.1504(8) Uani d . 1
C C38 0.4278(4) 0.5474(3) 0.61964(10) 0.0797(13) Uani d . 1
C C39 0.4065(5) 0.5024(4) 0.64675(12) 0.0927(15) Uani d . 1
N N31 0.3898(5) 0.4670(3) 0.66755(11) 0.128(2) Uani d . 1
H H11 0.7495 0.5917 0.5964 0.048 Uiso calc R 1
H H13 0.6751 0.3485 0.6532 0.047 Uiso calc R 1
H H132 0.4882 0.3100 0.6004 0.052 Uiso calc R 1
H H13A 0.3428 0.1201 0.6495 0.062 Uiso calc R 1
H H13B 0.3434 0.2236 0.6630 0.062 Uiso calc R 1
H H17A 0.5202 0.1135 0.7104 0.072 Uiso calc R 1
H H17B 0.4160 0.0724 0.6998 0.072 Uiso calc R 1
H H17C 0.4263 0.1807 0.7092 0.072 Uiso calc R 1
H H18A 0.5937 0.0604 0.6650 0.078 Uiso calc R 1
H H18C 0.5459 0.0922 0.6348 0.078 Uiso calc R 1
H H18B 0.4908 0.0177 0.6538 0.078 Uiso calc R 1
H H16A 0.5146 0.2940 0.6821 0.053 Uiso calc R 1
H H16B 0.6092 0.2314 0.6771 0.053 Uiso calc R 1
H H14 0.6161 0.3512 0.5755 0.047 Uiso calc R 1
H H152 0.8026 0.6155 0.5513 0.070 Uiso calc R 1
H H153 0.8028 0.6699 0.5037 0.078 Uiso calc R 1
H H155 0.5925 0.4787 0.4802 0.075 Uiso calc R 1
H H156 0.5929 0.4233 0.5275 0.067 Uiso calc R 1
H H21 0.3917 0.7617 0.6842 0.042 Uiso calc R 1
H H23 0.5939 0.6205 0.7494 0.045 Uiso calc R 1
H H232 0.6573 0.4891 0.6903 0.045 Uiso calc R 1
H H23A 0.8864 0.4273 0.7354 0.055 Uiso calc R 1
H H23B 0.8513 0.3197 0.7365 0.055 Uiso calc R 1
H H27A 0.8763 0.3407 0.7913 0.090 Uiso calc R 1
H H27B 0.8133 0.4185 0.8068 0.090 Uiso calc R 1
H H27C 0.8994 0.4505 0.7873 0.090 Uiso calc R 1
H H28A 0.7217 0.2703 0.7682 0.084 Uiso calc R 1
H H28B 0.6460 0.3357 0.7503 0.084 Uiso calc R 1
H H28C 0.6586 0.3473 0.7840 0.084 Uiso calc R 1
H H36A 0.6831 0.5167 0.7759 0.052 Uiso calc R 1
H H36B 0.7818 0.5550 0.7634 0.052 Uiso calc R 1
H H24 0.6522 0.6487 0.6738 0.043 Uiso calc R 1
H H252 0.3716 0.8150 0.6387 0.054 Uiso calc R 1
H H253 0.3751 0.9096 0.5977 0.064 Uiso calc R 1
H H255 0.6667 0.8640 0.5947 0.086 Uiso calc R 1
H H256 0.6632 0.7683 0.6354 0.071 Uiso calc R 1
H H32 0.5318 0.6235 0.5777 0.077 Uiso calc R 1
H H33 0.5662 0.7023 0.5353 0.085 Uiso calc R 1
H H35 0.2806 0.7794 0.5246 0.108 Uiso calc R 1
H H36 0.2457 0.6950 0.5661 0.100 Uiso calc R 1
H H38 0.4916 0.5397 0.6131 0.096 Uiso calc R 1

loop_
_atom_site_aniso_label
_atom_site_aniso_U_11
_atom_site_aniso_U_22
_atom_site_aniso_U_33
_atom_site_aniso_U_12
_atom_site_aniso_U_13
_atom_site_aniso_U_23
N11 0.0413(14) 0.0384(15) 0.0405(14) -0.0103(11) -0.0031(11) 0.0077(11)
N12 0.0394(14) 0.0419(15) 0.0380(13) -0.0098(12) -0.0018(11) 0.0043(11)
C13 0.0284(14) 0.0365(17) 0.0391(15) -0.0037(13) 0.0002(12) 0.0042(13)
N13 0.0391(14) 0.0433(15) 0.0353(12) -0.0108(12) -0.0036(11) 0.0083(11)
C131 0.0396(16) 0.0329(16) 0.0374(15) -0.0046(13) 0.0024(13) 0.0044(13)
C132 0.0437(18) 0.0459(19) 0.0395(16) -0.0116(15) -0.0018(14) 0.0099(14)
C133 0.0412(18) 0.0419(18) 0.0482(18) -0.0062(15) -0.0003(15) 0.0076(15)
O13 0.0499(14) 0.0638(16) 0.0561(14) -0.0247(12) -0.0136(12) 0.0122(12)
C134 0.0449(19) 0.059(2) 0.0517(19) -0.0160(17) 0.0029(15) 0.0100(17)
C135 0.0492(19) 0.0429(19) 0.0414(16) -0.0080(15) 0.0070(14) 0.0102(14)
C137 0.068(2) 0.063(2) 0.050(2) -0.0061(19) 0.0124(18) 0.0141(18)
C138 0.085(3) 0.046(2) 0.064(2) 0.004(2) 0.016(2) 0.0055(18)
C136 0.0486(18) 0.0490(19) 0.0350(15) -0.0077(15) -0.0010(13) 0.0072(14)
C14 0.0415(17) 0.0389(17) 0.0358(15) -0.0077(14) -0.0037(13) 0.0017(13)
C15 0.0326(15) 0.0413(18) 0.0379(15) -0.0033(13) -0.0032(12) 0.0040(13)
C151 0.0373(16) 0.0464(19) 0.0390(16) -0.0012(14) 0.0001(13) 0.0065(14)
C152 0.046(2) 0.076(3) 0.053(2) -0.0199(18) -0.0078(16) 0.0192(19)
C153 0.051(2) 0.087(3) 0.055(2) -0.022(2) -0.0017(17) 0.028(2)
C154 0.056(2) 0.074(3) 0.0382(17) -0.0015(19) 0.0093(16) 0.0118(17)
Br14 0.0903(3) 0.1159(4) 0.0405(2) -0.0089(3) 0.00762(19) 0.0224(2)
C155 0.073(3) 0.073(3) 0.0408(19) -0.012(2) -0.0032(18) -0.0001(18)
C156 0.066(2) 0.058(2) 0.0447(19) -0.0176(19) 0.0021(17) 0.0015(16)
N21 0.0323(12) 0.0397(14) 0.0326(12) 0.0116(11) 0.0022(10) 0.0039(10)
N22 0.0376(13) 0.0381(14) 0.0304(12) 0.0092(11) 0.0035(10) 0.0024(10)
C23 0.0343(15) 0.0321(15) 0.0316(14) 0.0064(12) 0.0025(11) -0.0017(12)
N23 0.0474(14) 0.0388(14) 0.0266(11) 0.0168(12) 0.0028(10) -0.0001(10)
C231 0.0384(16) 0.0326(16) 0.0321(14) 0.0071(13) 0.0015(12) 0.0035(12)
C232 0.0417(16) 0.0411(17) 0.0290(14) 0.0156(14) -0.0026(12) 0.0005(13)
C233 0.0359(15) 0.0379(17) 0.0307(14) 0.0054(13) 0.0012(12) 0.0018(12)
O23 0.0440(12) 0.0488(13) 0.0355(11) 0.0186(10) -0.0019(9) -0.0057(10)
C234 0.0518(19) 0.0456(19) 0.0404(17) 0.0149(15) -0.0055(14) -0.0007(14)
C235 0.063(2) 0.0371(17) 0.0313(15) 0.0105(16) -0.0036(14) 0.0019(13)
C237 0.117(4) 0.058(2) 0.047(2) 0.030(2) -0.030(2) -0.0062(18)
C238 0.095(3) 0.057(2) 0.059(2) -0.001(2) 0.018(2) 0.0082(19)
C236 0.056(2) 0.0420(18) 0.0309(15) 0.0118(15) -0.0036(14) -0.0013(13)
C24 0.0336(15) 0.0394(17) 0.0338(14) 0.0118(13) 0.0033(12) 0.0023(12)
C25 0.0326(15) 0.0349(16) 0.0296(13) 0.0031(12) 0.0030(11) -0.0033(12)
C251 0.0370(16) 0.0389(17) 0.0303(14) 0.0039(13) 0.0017(12) -0.0016(12)
C252 0.0416(18) 0.055(2) 0.0388(16) 0.0089(15) 0.0049(14) 0.0057(15)
C253 0.055(2) 0.059(2) 0.0450(18) 0.0188(17) -0.0031(16) 0.0097(16)
C254 0.068(2) 0.049(2) 0.0402(17) 0.0071(18) -0.0007(16) 0.0140(15)
Br24 0.1160(4) 0.0969(4) 0.0683(3) 0.0041(3) 0.0050(3) 0.0482(3)
C255 0.056(2) 0.104(3) 0.057(2) 0.006(2) 0.0186(18) 0.033(2)
C256 0.0400(19) 0.087(3) 0.052(2) 0.0164(18) 0.0080(16) 0.0255(19)
C31 0.049(2) 0.056(2) 0.059(2) 0.0044(17) 0.0043(17) -0.0114(18)
C32 0.053(2) 0.063(2) 0.076(3) 0.0088(19) 0.005(2) 0.002(2)
C33 0.058(2) 0.076(3) 0.080(3) -0.004(2) 0.007(2) 0.003(2)
C34 0.069(3) 0.075(3) 0.067(3) -0.003(2) -0.005(2) 0.005(2)
Br3 0.1159(5) 0.1258(5) 0.0898(4) -0.0234(4) -0.0085(3) 0.0353(3)
C35 0.078(3) 0.112(4) 0.078(3) 0.023(3) -0.010(3) 0.009(3)
C36 0.054(2) 0.116(4) 0.080(3) 0.015(3) 0.006(2) -0.002(3)
C37 0.062(2) 0.063(3) 0.070(3) -0.002(2) 0.016(2) -0.014(2)
Cl31 0.0730(9) 0.246(2) 0.1367(14) 0.0168(11) 0.0436(9) 0.0561(15)
C38 0.100(3) 0.069(3) 0.073(3) 0.019(3) 0.029(3) 0.007(2)
C39 0.135(5) 0.062(3) 0.083(3) 0.015(3) 0.026(3) -0.002(3)
N31 0.206(6) 0.085(3) 0.100(4) 0.005(3) 0.068(4) 0.012(3)

loop_
_atom_type_symbol
_atom_type_description
_atom_type_scat_dispersion_real
_atom_type_scat_dispersion_imag
_atom_type_scat_source
C C 0.0033 0.0016 'International Tables Vol C Tables 4.2.6.8 and 6.1.1.4'
H H 0.0000 0.0000 'International Tables Vol C Tables 4.2.6.8 and 6.1.1.4'
Br Br -0.2901 2.4595 'International Tables Vol C Tables 4.2.6.8 and 6.1.1.4'
Cl Cl 0.1484 0.1585 'International Tables Vol C Tables 4.2.6.8 and 6.1.1.4'
N N 0.0061 0.0033 'International Tables Vol C Tables 4.2.6.8 and 6.1.1.4'
O O 0.0106 0.0060 'International Tables Vol C Tables 4.2.6.8 and 6.1.1.4'

loop_
_geom_angle_atom_site_label_1
_geom_angle_atom_site_label_2
_geom_angle_atom_site_label_3
_geom_angle
_geom_angle_publ_flag
C15 N11 N12 112.7(2) no
C15 N11 H11 123.7 no
N12 N11 H11 123.7 no
C13 N12 N11 104.0(2) no
N12 C13 N13 116.8(3) no
N12 C13 C14 111.9(3) no
N13 C13 C14 131.3(3) no
C131 N13 C13 128.0(2) no
C131 N13 H13 116.0 no
C13 N13 H13 116.0 no
C132 C131 N13 125.3(3) no
C132 C131 C136 121.4(3) no
N13 C131 C136 113.2(3) no
C131 C132 C133 121.4(3) no
C131 C132 H132 119.3 no
C133 C132 H132 119.3 no
O13 C133 C132 121.9(3) no
O13 C133 C134 119.7(3) no
C132 C133 C134 118.4(3) no
C133 C134 C135 113.9(3) no
C133 C134 H13A 108.8 no
C135 C134 H13A 108.8 no
C133 C134 H13B 108.8 no
C135 C134 H13B 108.8 no
H13A C134 H13B 107.7 no
C138 C135 C134 110.1(3) no
C138 C135 C136 110.4(3) no
C134 C135 C136 107.7(3) no
C138 C135 C137 109.6(3) no
C134 C135 C137 110.0(3) no
C136 C135 C137 109.0(3) no
C135 C137 H17A 109.5 no
C135 C137 H17B 109.5 no
H17A C137 H17B 109.5 no
C135 C137 H17C 109.5 no
H17A C137 H17C 109.5 no
H17B C137 H17C 109.5 no
C135 C138 H18A 109.5 no
C135 C138 H18C 109.5 no
H18A C138 H18C 109.5 no
C135 C138 H18B 109.5 no
H18A C138 H18B 109.5 no
H18C C138 H18B 109.5 no
C131 C136 C135 114.0(3) no
C131 C136 H16A 108.7 no
C135 C136 H16A 108.7 no
C131 C136 H16B 108.7 no
C135 C136 H16B 108.7 no
H16A C136 H16B 107.6 no
C15 C14 C13 105.2(3) no
C15 C14 H14 127.4 no
C13 C14 H14 127.4 no
N11 C15 C14 106.2(3) no
N11 C15 C151 123.2(3) no
C14 C15 C151 130.6(3) no
C156 C151 C152 118.7(3) no
C156 C151 C15 119.5(3) no
C152 C151 C15 121.8(3) no
C151 C152 C153 120.1(3) no
C151 C152 H152 120.0 no
C153 C152 H152 120.0 no
C154 C153 C152 119.6(3) no
C154 C153 H153 120.2 no
C152 C153 H153 120.2 no
C155 C154 C153 121.2(3) no
C155 C154 Br14 119.3(3) no
C153 C154 Br14 119.3(3) no
C154 C155 C156 119.0(3) no
C154 C155 H155 120.5 no
C156 C155 H155 120.5 no
C151 C156 C155 121.3(3) no
C151 C156 H156 119.4 no
C155 C156 H156 119.4 no
C25 N21 N22 112.6(2) no
C25 N21 H21 123.7 no
N22 N21 H21 123.7 no
C23 N22 N21 103.8(2) no
N22 C23 C24 112.3(2) no
N22 C23 N23 117.1(2) no
C24 C23 N23 130.2(3) no
C231 N23 C23 127.0(2) no
C231 N23 H23 116.5 no
C23 N23 H23 116.5 no
N23 C231 C232 124.2(3) no
N23 C231 C236 114.1(2) no
C232 C231 C236 121.7(3) no
C231 C232 C233 121.4(3) no
C231 C232 H232 119.3 no
C233 C232 H232 119.3 no
O23 C233 C232 122.1(3) no
O23 C233 C234 119.3(3) no
C232 C233 C234 118.6(3) no
C233 C234 C235 113.0(3) no
C233 C234 H23A 109.0 no
C235 C234 H23A 109.0 no
C233 C234 H23B 109.0 no
C235 C234 H23B 109.0 no
H23A C234 H23B 107.8 no
C238 C235 C236 110.3(3) no
C238 C235 C234 110.0(3) no
C236 C235 C234 108.7(3) no
C238 C235 C237 109.3(3) no
C236 C235 C237 109.2(3) no
C234 C235 C237 109.4(3) no
C235 C237 H27A 109.5 no
C235 C237 H27B 109.5 no
H27A C237 H27B 109.5 no
C235 C237 H27C 109.5 no
H27A C237 H27C 109.5 no
H27B C237 H27C 109.5 no
C235 C238 H28A 109.5 no
C235 C238 H28B 109.5 no
H28A C238 H28B 109.5 no
C235 C238 H28C 109.5 no
H28A C238 H28C 109.5 no
H28B C238 H28C 109.5 no
C231 C236 C235 114.0(2) no
C231 C236 H36A 108.8 no
C235 C236 H36A 108.8 no
C231 C236 H36B 108.8 no
C235 C236 H36B 108.8 no
H36A C236 H36B 107.7 no
C25 C24 C23 104.8(2) no
C25 C24 H24 127.6 no
C23 C24 H24 127.6 no
N21 C25 C24 106.4(2) no
N21 C25 C251 122.5(2) no
C24 C25 C251 130.7(3) no
C256 C251 C252 117.5(3) no
C256 C251 C25 119.6(3) no
C252 C251 C25 122.8(3) no
C253 C252 C251 121.3(3) no
C253 C252 H252 119.3 no
C251 C252 H252 119.3 no
C254 C253 C252 119.5(3) no
C254 C253 H253 120.2 no
C252 C253 H253 120.2 no
C255 C254 C253 120.7(3) no
C255 C254 Br24 119.6(3) no
C253 C254 Br24 119.7(3) no
C254 C255 C256 119.4(3) no
C254 C255 H255 120.3 no
C256 C255 H255 120.3 no
C255 C256 C251 121.5(3) no
C255 C256 H256 119.2 no
C251 C256 H256 119.2 no
C36 C31 C32 118.1(4) no
C36 C31 C37 121.9(4) no
C32 C31 C37 120.0(4) no
C31 C32 C33 121.4(4) no
C31 C32 H32 119.3 no
C33 C32 H32 119.3 no
C34 C33 C32 119.3(4) no
C34 C33 H33 120.3 no
C32 C33 H33 120.3 no
C35 C34 C33 120.6(4) no
C35 C34 Br3 119.6(3) no
C33 C34 Br3 119.8(3) no
C34 C35 C36 119.4(4) no
C34 C35 H35 120.3 no
C36 C35 H35 120.3 no
C31 C36 C35 121.2(4) no
C31 C36 H36 119.4 no
C35 C36 H36 119.4 no
C38 C37 C31 126.9(4) no
C38 C37 Cl31 117.4(4) no
C31 C37 Cl31 115.6(3) no
C37 C38 C39 125.1(5) no
C37 C38 H38 117.5 no
C39 C38 H38 117.5 no
N31 C39 C38 179.4(7) no

loop_
_geom_bond_atom_site_label_1
_geom_bond_atom_site_label_2
_geom_bond_distance
_geom_bond_publ_flag
N11 C15 1.353(4) no
N11 N12 1.355(3) no
N11 H11 0.86 no
N12 C13 1.329(4) no
C13 N13 1.398(4) no
C13 C14 1.399(4) no
N13 C131 1.358(4) no
N13 H13 0.86 no
C131 C132 1.356(4) no
C131 C136 1.505(4) no
C132 C133 1.432(4) no
C132 H132 0.93 no
C133 O13 1.244(4) no
C133 C134 1.509(4) no
C134 C135 1.524(5) no
C134 H13A 0.97 no
C134 H13B 0.97 no
C135 C138 1.518(5) no
C135 C136 1.529(4) no
C135 C137 1.533(4) no
C137 H17A 0.96 no
C137 H17B 0.96 no
C137 H17C 0.96 no
C138 H18A 0.96 no
C138 H18C 0.96 no
C138 H18B 0.96 no
C136 H16A 0.97 no
C136 H16B 0.97 no
C14 C15 1.370(4) no
C14 H14 0.93 no
C15 C151 1.472(4) no
C151 C156 1.379(5) no
C151 C152 1.383(5) no
C152 C153 1.392(5) no
C152 H152 0.93 no
C153 C154 1.367(5) no
C153 H153 0.93 no
C154 C155 1.362(5) no
C154 Br14 1.904(3) no
C155 C156 1.385(5) no
C155 H155 0.93 no
C156 H156 0.93 no
N21 C25 1.350(3) no
N21 N22 1.357(3) no
N21 H21 0.86 no
N22 C23 1.330(4) no
C23 C24 1.393(4) no
C23 N23 1.404(3) no
N23 C231 1.345(4) no
N23 H23 0.86 no
C231 C232 1.366(4) no
C231 C236 1.500(4) no
C232 C233 1.409(4) no
C232 H232 0.93 no
C233 O23 1.251(3) no
C233 C234 1.507(4) no
C234 C235 1.521(4) no
C234 H23A 0.97 no
C234 H23B 0.97 no
C235 C238 1.511(5) no
C235 C236 1.520(4) no
C235 C237 1.535(4) no
C237 H27A 0.96 no
C237 H27B 0.96 no
C237 H27C 0.96 no
C238 H28A 0.96 no
C238 H28B 0.96 no
C238 H28C 0.96 no
C236 H36A 0.97 no
C236 H36B 0.97 no
C24 C25 1.376(4) no
C24 H24 0.93 no
C25 C251 1.467(4) no
C251 C256 1.380(4) no
C251 C252 1.383(4) no
C252 C253 1.380(4) no
C252 H252 0.93 no
C253 C254 1.363(5) no
C253 H253 0.93 no
C254 C255 1.363(5) no
C254 Br24 1.897(3) no
C255 C256 1.379(5) no
C255 H255 0.93 no
C256 H256 0.93 no
C31 C36 1.374(6) no
C31 C32 1.381(5) no
C31 C37 1.487(6) no
C32 C33 1.384(6) no
C32 H32 0.93 no
C33 C34 1.371(6) no
C33 H33 0.93 no
C34 C35 1.368(6) no
C34 Br3 1.891(4) no
C35 C36 1.391(7) no
C35 H35 0.93 no
C36 H36 0.93 no
C37 C38 1.303(6) no
C37 Cl31 1.711(4) no
C38 C39 1.441(7) no
C38 H38 0.93 no
C39 N31 1.111(6) no

loop_
_geom_hbond_atom_site_label_D
_geom_hbond_atom_site_label_H
_geom_hbond_atom_site_label_A
_geom_hbond_site_symmetry_A
_geom_hbond_distance_DH
_geom_hbond_distance_HA
_geom_hbond_distance_DA
_geom_hbond_angle_DHA
_geom_hbond_publ_flag
N11 H11 O13 5_555 0.86 1.96 2.801(3) 166 y
N13 H13 O23 . 0.86 2.02 2.880(3) 177 y
N21 H21 O23 5_455 0.86 1.96 2.798(3) 164 y
N23 H23 N22 2_656 0.86 2.16 3.009(3) 169 y

loop_
_geom_torsion_atom_site_label_1
_geom_torsion_atom_site_label_2
_geom_torsion_atom_site_label_3
_geom_torsion_atom_site_label_4
_geom_torsion
_geom_torsion_publ_flag
C15 N11 N12 C13 -0.1(3) no
N11 N12 C13 N13 177.6(2) no
N11 N12 C13 C14 -0.3(3) no
N12 C13 N13 C131 144.1(3) no
C14 C13 N13 C131 -38.5(5) no
C13 N13 C131 C132 5.1(5) no
C13 N13 C131 C136 -171.7(3) no
N13 C131 C132 C133 -177.0(3) no
C136 C131 C132 C133 -0.4(5) no
C131 C132 C133 O13 -178.8(3) no
C131 C132 C133 C134 3.3(5) no
O13 C133 C134 C135 151.0(3) no
C132 C133 C134 C135 -31.1(5) no
C133 C134 C135 C138 -67.9(4) no
C133 C134 C135 C136 52.5(4) no
C133 C134 C135 C137 171.2(3) no
C132 C131 C136 C135 25.3(4) no
N13 C131 C136 C135 -157.8(3) no
C138 C135 C136 C131 70.8(4) no
C134 C135 C136 C131 -49.5(4) no
C137 C135 C136 C131 -168.8(3) no
N12 C13 C14 C15 0.6(3) no
N13 C13 C14 C15 -176.9(3) no
N12 N11 C15 C14 0.5(3) no
N12 N11 C15 C151 178.0(3) no
C13 C14 C15 N11 -0.7(3) no
C13 C14 C15 C151 -177.8(3) no
N11 C15 C151 C156 -159.3(3) no
C14 C15 C151 C156 17.5(5) no
N11 C15 C151 C152 17.8(5) y
C14 C15 C151 C152 -165.5(3) no
C156 C151 C152 C153 1.8(6) no
C15 C151 C152 C153 -175.3(3) no
C151 C152 C153 C154 0.7(6) no
C152 C153 C154 C155 -2.9(6) no
C152 C153 C154 Br14 173.0(3) no
C153 C154 C155 C156 2.6(6) no
Br14 C154 C155 C156 -173.3(3) no
C152 C151 C156 C155 -2.1(6) no
C15 C151 C156 C155 175.0(3) no
C154 C155 C156 C151 -0.1(6) no
C25 N21 N22 C23 0.3(3) no
N21 N22 C23 C24 -1.6(3) no
N21 N22 C23 N23 172.3(2) no
N22 C23 N23 C231 150.7(3) no
C24 C23 N23 C231 -36.7(5) no
C23 N23 C231 C232 -11.2(5) no
C23 N23 C231 C236 168.2(3) no
N23 C231 C232 C233 179.1(3) no
C236 C231 C232 C233 -0.2(5) no
C231 C232 C233 O23 175.0(3) no
C231 C232 C233 C234 -6.0(5) no
O23 C233 C234 C235 -147.0(3) no
C232 C233 C234 C235 33.9(4) no
C233 C234 C235 C238 67.7(4) no
C233 C234 C235 C236 -53.1(4) no
C233 C234 C235 C237 -172.2(3) no
N23 C231 C236 C235 158.8(3) no
C232 C231 C236 C235 -21.9(4) no
C238 C235 C236 C231 -73.5(4) no
C234 C235 C236 C231 47.1(4) no
C237 C235 C236 C231 166.4(3) no
N22 C23 C24 C25 2.2(3) no
N23 C23 C24 C25 -170.7(3) no
N22 N21 C25 C24 1.0(3) no
N22 N21 C25 C251 -172.6(3) no
C23 C24 C25 N21 -1.9(3) no
C23 C24 C25 C251 171.0(3) no
N21 C25 C251 C256 159.3(3) no
C24 C25 C251 C256 -12.6(5) no
N21 C25 C251 C252 -16.9(5) y
C24 C25 C251 C252 171.2(3) no
C256 C251 C252 C253 -0.2(5) no
C25 C251 C252 C253 176.1(3) no
C251 C252 C253 C254 -1.1(5) no
C252 C253 C254 C255 2.2(6) no
C252 C253 C254 Br24 -178.2(3) no
C253 C254 C255 C256 -1.9(7) no
Br24 C254 C255 C256 178.5(3) no
C254 C255 C256 C251 0.5(7) no
C252 C251 C256 C255 0.5(6) no
C25 C251 C256 C255 -175.9(4) no
C36 C31 C32 C33 -1.9(6) no
C37 C31 C32 C33 -179.5(4) no
C31 C32 C33 C34 1.0(7) no
C32 C33 C34 C35 1.2(7) no
C32 C33 C34 Br3 -178.5(3) no
C33 C34 C35 C36 -2.6(8) no
Br3 C34 C35 C36 177.1(4) no
C32 C31 C36 C35 0.5(7) no
C37 C31 C36 C35 178.1(4) no
C34 C35 C36 C31 1.7(8) no
C36 C31 C37 C38 176.4(5) no
C32 C31 C37 C38 -6.1(6) y
C36 C31 C37 Cl31 -7.2(5) no
C32 C31 C37 Cl31 170.4(3) no
C31 C37 C38 C39 177.1(4) y
Cl31 C37 C38 C39 0.7(7) no

loop_
_cod_related_entry_id
_cod_related_entry_database
_cod_related_entry_code
1 ChemSpider 21180806
